data_7245989
loop_
_publ_author_name
'Pauk, Karel'
'Lu\<n\'ak, Stanislav'
'R\%u\<zi\<cka, Ale\<s'
'Markov\'a, Aneta'
'Teichmanov\'a, Kate\<rina'
'Mausov\'a, Anna'
'Kratochv\'il, Matou\<s'
'Smolka, Rastislav'
'Mikysek, Tom\'a\<s'
'Weiter, Martin'
'Imramovsk\'y, Ale\<s'
'Vala, Martin'

_publ_section_title
;
 Colour-tuneable solid-state fluorescence of crystalline powders formed
 from push--pull substituted 2,5-diphenyl-stilbenes
;
_journal_issue 54
_journal_name_full 'RSC Advances'
_journal_page_first 34797
_journal_page_last 34807
_journal_paper_doi 10.1039/D2RA05593G
_journal_volume 12
_journal_year 2022
_chemical_formula_sum 'C44 H35 N O4'
_chemical_formula_weight 641.73
_space_group_crystal_system orthorhombic
_space_group_IT_number 19
_space_group_name_Hall 'P 2ac 2ab'
_space_group_name_H-M_alt 'P 21 21 21'
_atom_sites_solution_hydrogens geom
_audit_creation_method SHELXL-2017/1
_audit_update_record
;
2021-10-29 deposited with the CCDC.	2022-11-21 downloaded from the CCDC.
;
_cell_angle_alpha 90
_cell_angle_beta 90
_cell_angle_gamma 90
_cell_formula_units_Z 4
_cell_length_a 8.614(2)
_cell_length_b 19.486(4)
_cell_length_c 20.323(4)
_cell_measurement_reflns_used 25860
_cell_measurement_temperature 150(2)
_cell_measurement_theta_max 27.5
_cell_measurement_theta_min 1
_cell_volume 3411.3(13)
_computing_cell_refinement 'APEX3 v2016.5-0 (Bruker AXS)'
_computing_data_collection 'Bruker Instrument Service vV6.2.3'
_computing_data_reduction 'SAINT V8.37A (Bruker AXS Inc., 2015)'
_computing_molecular_graphics 'Platon (Spek, 2009)'
_computing_publication_material 'Platon (Spek, 2009)'
_computing_structure_refinement 'SHELXL-2014/7 (Sheldrick, 2014)'
_computing_structure_solution 'XT, VERSION 2014/5'
_diffrn_ambient_temperature 150(2)
_diffrn_detector_area_resol_mean 10.4167
_diffrn_measured_fraction_theta_full 0.987
_diffrn_measured_fraction_theta_max 0.983
_diffrn_measurement_device_type 'Bruker D8 - Venture'
_diffrn_measurement_method '\f and \w scans to fill the Ewald sphere'
_diffrn_radiation_type MoK\a
_diffrn_radiation_wavelength 0.71073
_diffrn_reflns_av_R_equivalents 0.1028
_diffrn_reflns_av_unetI/netI 0.0830
_diffrn_reflns_Laue_measured_fraction_full 0.987
_diffrn_reflns_Laue_measured_fraction_max 0.983
_diffrn_reflns_limit_h_max 10
_diffrn_reflns_limit_h_min -10
_diffrn_reflns_limit_k_max 23
_diffrn_reflns_limit_k_min -23
_diffrn_reflns_limit_l_max 25
_diffrn_reflns_limit_l_min -24
_diffrn_reflns_number 25860
_diffrn_reflns_point_group_measured_fraction_full 0.981
_diffrn_reflns_point_group_measured_fraction_max 0.973
_diffrn_reflns_theta_full 25.242
_diffrn_reflns_theta_max 25.998
_diffrn_reflns_theta_min 2.568
_diffrn_source 'sealed X-ray tube'
_exptl_absorpt_coefficient_mu 0.079
_exptl_absorpt_correction_T_max 0.7456
_exptl_absorpt_correction_T_min 0.6323
_exptl_absorpt_correction_type multi-scan
_exptl_absorpt_process_details
;
SADABS-2016/2 - Bruker AXS area detector
scaling and absorption correction
;
_exptl_crystal_colour yellow
_exptl_crystal_density_diffrn 1.250
_exptl_crystal_description plate
_exptl_crystal_F_000 1352
_exptl_crystal_size_max 0.547
_exptl_crystal_size_mid 0.358
_exptl_crystal_size_min 0.028
_refine_diff_density_max 0.206
_refine_diff_density_min -0.186
_refine_diff_density_rms 0.044
_refine_ls_abs_structure_details
;
 Flack x determined using 1721 quotients [(I+)-(I-)]/[(I+)+(I-)]
 (Parsons, Flack and Wagner, Acta Cryst. B69 (2013) 249-259).
;
_refine_ls_extinction_coef 0.0150(10)
_refine_ls_extinction_expression Fc^*^=kFc[1+0.001xFc^2^\l^3^/sin(2\q)]^-1/4^
_refine_ls_extinction_method 'SHELXL-2017/1 (Sheldrick 2017)'
_refine_ls_goodness_of_fit_ref 1.042
_refine_ls_hydrogen_treatment constr
_refine_ls_matrix_type full
_refine_ls_number_parameters 445
_refine_ls_number_reflns 6525
_refine_ls_number_restraints 381
_refine_ls_restrained_S_all 1.014
_refine_ls_R_factor_all 0.0926
_refine_ls_R_factor_gt 0.0623
_refine_ls_shift/su_max 0.000
_refine_ls_shift/su_mean 0.000
_refine_ls_structure_factor_coef Fsqd
_refine_ls_weighting_details 'w=1/[\s^2^(Fo^2^)+(0.0313P)^2^+0.7720P] where P=(Fo^2^+2Fc^2^)/3'
_refine_ls_weighting_scheme calc
_refine_ls_wR_factor_gt 0.0901
_refine_ls_wR_factor_ref 0.0968
_reflns_Friedel_coverage 0.755
_reflns_Friedel_fraction_full 0.974
_reflns_Friedel_fraction_max 0.959
_reflns_number_gt 5003
_reflns_number_total 6525
_reflns_threshold_expression 'I > 2\s(I)'
_cod_data_source_file d2ra05593g2.cif
_cod_data_source_block ai210301O4
_cod_original_cell_volume 3411.2(13)
_cod_database_code 7245989
_shelx_shelxl_version_number 2017/1
_shelx_space_group_comment
;
The symmetry employed for this shelxl refinement is uniquely defined
by the following loop, which should always be used as a source of
symmetry information in preference to the above space-group names.
They are only intended as comments.
;
_exptl_absorpt_special_details
;
The ratio of minimum to maximum
apparent transmission was 0.848
;

loop_
_space_group_symop_operation_xyz
'x, y, z'
'-x+1/2, -y, z+1/2'
'-x, y+1/2, -z+1/2'
'x+1/2, -y+1/2, -z'

loop_
_atom_site_label
_atom_site_type_symbol
_atom_site_fract_x
_atom_site_fract_y
_atom_site_fract_z
_atom_site_U_iso_or_equiv
_atom_site_adp_type
_atom_site_occupancy
_atom_site_site_symmetry_order
_atom_site_calc_flag
_atom_site_refinement_flags_posn
_atom_site_refinement_flags_adp
_atom_site_refinement_flags_occupancy
_atom_site_disorder_assembly
_atom_site_disorder_group
O1 O -0.4164(3) 0.39103(13) 0.93187(12) 0.0362(6) Uani 1 1 d . . . . .
N1 N 1.1898(3) 0.34528(13) 0.57455(13) 0.0236(6) Uani 1 1 d . . . . .
C1 C -0.3221(4) 0.43099(18) 0.89632(17) 0.0294(8) Uani 1 1 d . . . . .
O2 O -0.3542(3) 0.48869(13) 0.87976(15) 0.0479(8) Uani 1 1 d . . . . .
C2 C -0.1762(4) 0.39412(16) 0.88063(14) 0.0222(7) Uani 1 1 d . . . . .
C3 C -0.0685(4) 0.42706(17) 0.84488(15) 0.0222(7) Uani 1 1 d . . . . .
H3 H -0.097708 0.472018 0.831697 0.027 Uiso 1 1 calc R U . . .
O3 O -0.2287(3) 0.27695(11) 0.87297(11) 0.0312(6) Uani 1 1 d . . . . .
C4 C -0.1601(4) 0.32437(17) 0.91014(15) 0.0238(7) Uani 1 1 d . . . . .
O4 O -0.0956(3) 0.31213(14) 0.96138(11) 0.0389(7) Uani 1 1 d . . . . .
C5 C -0.5629(4) 0.4213(2) 0.9519(2) 0.0443(11) Uani 1 1 d . . . . .
H5A H -0.543113 0.459243 0.982446 0.066 Uiso 1 1 calc R U . . .
H5B H -0.626747 0.386475 0.973706 0.066 Uiso 1 1 calc R U . . .
H5C H -0.617647 0.438702 0.913058 0.066 Uiso 1 1 calc R U . . .
C6 C -0.2359(5) 0.20867(18) 0.9012(2) 0.0467(11) Uani 1 1 d . . . . .
H6A H -0.286373 0.177409 0.870111 0.070 Uiso 1 1 calc R U . . .
H6B H -0.295630 0.210087 0.942246 0.070 Uiso 1 1 calc R U . . .
H6C H -0.130452 0.192390 0.910445 0.070 Uiso 1 1 calc R U . . .
C7 C 0.0859(4) 0.40613(16) 0.82256(14) 0.0203(7) Uani 1 1 d . . . . .
C8 C 0.1803(4) 0.45445(16) 0.79010(14) 0.0198(7) Uani 1 1 d . . . . .
C9 C 0.3274(4) 0.43518(17) 0.76927(15) 0.0218(7) Uani 1 1 d . . . . .
H9 H 0.392133 0.469086 0.749871 0.026 Uiso 1 1 calc R U . . .
C10 C 0.3853(4) 0.36851(16) 0.77533(14) 0.0208(7) Uani 1 1 d . . . . .
C11 C 0.2911(4) 0.31957(16) 0.80755(14) 0.0198(7) Uani 1 1 d . . . . .
C12 C 0.1463(4) 0.34007(16) 0.83122(14) 0.0213(7) Uani 1 1 d . . . . .
H12 H 0.085405 0.307434 0.854463 0.026 Uiso 1 1 calc R U . . .
C13 C 0.5393(4) 0.35239(17) 0.74888(16) 0.0217(7) Uani 1 1 d . . . . .
H13 H 0.597826 0.317023 0.769347 0.026 Uiso 1 1 calc R U . . .
C14 C 0.6014(4) 0.38503(16) 0.69731(15) 0.0221(7) Uani 1 1 d . . . . .
H14 H 0.538549 0.419374 0.677538 0.027 Uiso 1 1 calc R U . . .
C15 C 0.7537(4) 0.37438(16) 0.66773(15) 0.0200(7) Uani 1 1 d . . . . .
C16 C 0.7885(4) 0.40481(17) 0.60680(15) 0.0244(8) Uani 1 1 d . . . . .
H16 H 0.713033 0.432995 0.585997 0.029 Uiso 1 1 calc R U . . .
C17 C 0.9298(4) 0.39459(17) 0.57663(15) 0.0245(8) Uani 1 1 d . . . . .
H17 H 0.949861 0.415505 0.535269 0.029 Uiso 1 1 calc R U . . .
C18 C 1.0437(4) 0.35408(16) 0.60585(15) 0.0204(7) Uani 1 1 d . . . . .
C19 C 1.0120(4) 0.32437(17) 0.66716(15) 0.0226(7) Uani 1 1 d . . . . .
H19 H 1.088890 0.297449 0.688526 0.027 Uiso 1 1 calc R U . . .
C20 C 0.8688(4) 0.33415(16) 0.69672(14) 0.0213(7) Uani 1 1 d . . . . .
H20 H 0.848436 0.312863 0.737875 0.026 Uiso 1 1 calc R U . . .
C21 C 0.1311(4) 0.52670(16) 0.77615(15) 0.0207(7) Uani 1 1 d . . . . .
C22 C 0.0163(4) 0.54080(19) 0.73035(16) 0.0286(8) Uani 1 1 d . . . . .
H22 H -0.036869 0.504187 0.709242 0.034 Uiso 1 1 calc R U . . .
C23 C -0.0212(4) 0.60806(19) 0.71526(18) 0.0350(9) Uani 1 1 d . . . . .
H23 H -0.099290 0.617539 0.683517 0.042 Uiso 1 1 calc R U . . .
C24 C 0.0546(4) 0.66123(19) 0.74621(19) 0.0361(9) Uani 1 1 d . . . . .
H24 H 0.027389 0.707328 0.736241 0.043 Uiso 1 1 calc R U . . .
C25 C 0.1692(5) 0.64800(18) 0.79144(18) 0.0367(9) Uani 1 1 d . . . . .
H25 H 0.221364 0.684794 0.812712 0.044 Uiso 1 1 calc R U . . .
C26 C 0.2083(4) 0.58091(17) 0.80582(17) 0.0295(8) Uani 1 1 d . . . . .
H26 H 0.289122 0.571802 0.836426 0.035 Uiso 1 1 calc R U . . .
C27 C 0.3382(4) 0.24656(16) 0.81469(15) 0.0206(7) Uani 1 1 d . . . . .
C28 C 0.3826(4) 0.20800(17) 0.76011(16) 0.0264(8) Uani 1 1 d . . . . .
H28 H 0.388724 0.229423 0.718198 0.032 Uiso 1 1 calc R U . . .
C29 C 0.4180(4) 0.13909(18) 0.76596(17) 0.0314(9) Uani 1 1 d . . . . .
H29 H 0.446484 0.113367 0.728132 0.038 Uiso 1 1 calc R U . . .
C30 C 0.4119(4) 0.10756(18) 0.82695(17) 0.0332(9) Uani 1 1 d . . . . .
H30 H 0.436869 0.060274 0.831126 0.040 Uiso 1 1 calc R U . . .
C31 C 0.3692(4) 0.14517(18) 0.88183(17) 0.0331(9) Uani 1 1 d . . . . .
H31 H 0.365242 0.123642 0.923732 0.040 Uiso 1 1 calc R U . . .
C32 C 0.3321(4) 0.21417(17) 0.87588(15) 0.0266(8) Uani 1 1 d . . . . .
H32 H 0.302280 0.239561 0.913741 0.032 Uiso 1 1 calc R U . . .
C33 C 1.2652(4) 0.40500(17) 0.55056(14) 0.0215(7) Uani 1 1 d . . . . .
C34 C 1.2623(4) 0.46517(16) 0.58716(16) 0.0249(8) Uani 1 1 d . . . . .
H34 H 1.210138 0.466266 0.628324 0.030 Uiso 1 1 calc R U . . .
C35 C 1.3352(4) 0.52346(18) 0.56381(17) 0.0309(8) Uani 1 1 d . . . . .
H35 H 1.331039 0.564605 0.588816 0.037 Uiso 1 1 calc R U . . .
C36 C 1.4137(4) 0.5228(2) 0.50489(18) 0.0350(9) Uani 1 1 d . . . . .
H36 H 1.464934 0.562820 0.489461 0.042 Uiso 1 1 calc R U . . .
C37 C 1.4169(4) 0.46305(19) 0.46859(18) 0.0334(9) Uani 1 1 d . . . . .
H37 H 1.471442 0.461973 0.427983 0.040 Uiso 1 1 calc R U . . .
C38 C 1.3419(4) 0.40487(18) 0.49046(15) 0.0281(8) Uani 1 1 d . . . . .
H38 H 1.342720 0.364477 0.464282 0.034 Uiso 1 1 calc R U . . .
C39 C 1.2711(4) 0.28210(17) 0.57784(15) 0.0220(7) Uani 1 1 d . . . . .
C40 C 1.4324(4) 0.28035(18) 0.57834(15) 0.0260(8) Uani 1 1 d . . . . .
H40 H 1.489557 0.321988 0.576219 0.031 Uiso 1 1 calc R U . . .
C41 C 1.5104(4) 0.21822(19) 0.58193(16) 0.0314(9) Uani 1 1 d . . . . .
H41 H 1.620685 0.217604 0.581294 0.038 Uiso 1 1 calc R U . . .
C42 C 1.4299(5) 0.1576(2) 0.58638(16) 0.0355(9) Uani 1 1 d . . . . .
H42 H 1.483928 0.115223 0.589913 0.043 Uiso 1 1 calc R U . . .
C43 C 1.2697(5) 0.15878(19) 0.58567(18) 0.0367(9) Uani 1 1 d . . . . .
H43 H 1.213606 0.116913 0.588667 0.044 Uiso 1 1 calc R U . . .
C44 C 1.1896(4) 0.22011(18) 0.58064(17) 0.0300(8) Uani 1 1 d . . . . .
H44 H 1.079413 0.220102 0.579093 0.036 Uiso 1 1 calc R U . . .

loop_
_atom_site_aniso_label
_atom_site_aniso_U_11
_atom_site_aniso_U_22
_atom_site_aniso_U_33
_atom_site_aniso_U_23
_atom_site_aniso_U_13
_atom_site_aniso_U_12
O1 0.0242(14) 0.0372(15) 0.0472(14) -0.0002(12) 0.0182(12) 0.0006(12)
N1 0.0191(15) 0.0206(14) 0.0310(14) 0.0036(12) 0.0086(12) -0.0003(12)
C1 0.0224(19) 0.0259(19) 0.040(2) -0.0073(16) 0.0063(16) -0.0033(16)
O2 0.0342(16) 0.0254(15) 0.084(2) 0.0027(14) 0.0208(16) 0.0065(13)
C2 0.0217(18) 0.0216(17) 0.0233(16) -0.0075(14) 0.0065(14) -0.0009(14)
C3 0.0179(18) 0.0199(17) 0.0287(17) -0.0047(14) 0.0018(14) -0.0006(14)
O3 0.0360(15) 0.0198(12) 0.0379(13) -0.0005(11) -0.0021(11) -0.0063(12)
C4 0.0189(18) 0.0280(18) 0.0245(16) -0.0045(15) 0.0052(15) -0.0010(15)
O4 0.0451(17) 0.0447(16) 0.0268(12) 0.0028(12) -0.0013(12) 0.0004(14)
C5 0.028(2) 0.053(3) 0.053(2) -0.009(2) 0.0208(19) 0.004(2)
C6 0.062(3) 0.0226(19) 0.055(2) 0.0094(18) 0.001(2) -0.010(2)
C7 0.0166(17) 0.0239(17) 0.0204(15) -0.0034(14) 0.0018(13) -0.0016(14)
C8 0.0203(18) 0.0187(16) 0.0204(15) -0.0009(13) 0.0005(13) -0.0012(14)
C9 0.0194(18) 0.0230(18) 0.0229(16) 0.0030(14) 0.0035(14) -0.0022(14)
C10 0.0195(18) 0.0244(18) 0.0186(15) 0.0007(14) 0.0002(13) 0.0007(15)
C11 0.0205(18) 0.0220(17) 0.0170(14) -0.0008(14) 0.0008(13) -0.0008(14)
C12 0.0192(18) 0.0219(17) 0.0228(15) -0.0013(14) 0.0040(14) -0.0038(15)
C13 0.0158(18) 0.0237(18) 0.0256(16) 0.0005(14) -0.0005(14) 0.0026(14)
C14 0.0197(18) 0.0214(18) 0.0253(16) -0.0015(14) 0.0002(14) 0.0015(14)
C15 0.0190(17) 0.0192(16) 0.0217(16) -0.0028(13) 0.0013(14) -0.0014(14)
C16 0.0195(18) 0.0284(18) 0.0254(16) 0.0045(15) 0.0005(13) 0.0012(15)
C17 0.0242(19) 0.0279(19) 0.0214(15) 0.0043(15) 0.0066(14) 0.0007(15)
C18 0.0187(18) 0.0210(18) 0.0215(16) -0.0020(14) 0.0030(13) -0.0015(14)
C19 0.0174(18) 0.0247(19) 0.0256(16) 0.0012(15) 0.0004(14) 0.0020(15)
C20 0.0207(19) 0.0216(17) 0.0216(15) 0.0038(14) 0.0031(14) -0.0014(15)
C21 0.0170(18) 0.0214(17) 0.0237(15) 0.0005(14) 0.0056(13) 0.0008(14)
C22 0.023(2) 0.028(2) 0.035(2) -0.0028(16) -0.0032(16) 0.0018(16)
C23 0.030(2) 0.032(2) 0.042(2) 0.0070(18) -0.0057(17) 0.0054(17)
C24 0.038(2) 0.0207(19) 0.050(2) 0.0055(18) 0.0010(19) 0.0062(17)
C25 0.043(2) 0.0204(18) 0.047(2) -0.0019(16) -0.0088(19) -0.0033(17)
C26 0.029(2) 0.0269(19) 0.0331(18) 0.0002(16) -0.0045(16) -0.0022(16)
C27 0.0159(17) 0.0201(16) 0.0257(16) 0.0002(13) 0.0009(14) 0.0012(14)
C28 0.027(2) 0.0260(18) 0.0259(16) 0.0012(15) 0.0054(15) 0.0025(16)
C29 0.030(2) 0.031(2) 0.0327(19) -0.0036(16) 0.0030(17) 0.0061(17)
C30 0.033(2) 0.0221(19) 0.044(2) -0.0014(17) -0.0048(18) 0.0050(17)
C31 0.043(2) 0.029(2) 0.0275(17) 0.0056(15) -0.0067(17) 0.0018(18)
C32 0.031(2) 0.0250(18) 0.0241(16) 0.0000(15) -0.0006(16) 0.0023(16)
C33 0.0180(17) 0.0234(17) 0.0232(16) 0.0021(14) -0.0002(13) 0.0004(14)
C34 0.0220(19) 0.0255(18) 0.0273(17) -0.0002(15) -0.0021(15) 0.0004(15)
C35 0.030(2) 0.0216(19) 0.041(2) -0.0001(16) -0.0098(17) -0.0003(16)
C36 0.029(2) 0.031(2) 0.045(2) 0.0108(18) -0.0038(18) -0.0091(18)
C37 0.028(2) 0.038(2) 0.0350(19) 0.0074(17) 0.0090(16) -0.0035(18)
C38 0.028(2) 0.0294(19) 0.0268(16) -0.0011(15) 0.0046(16) -0.0017(17)
C39 0.0232(18) 0.0232(18) 0.0197(15) -0.0016(14) 0.0030(14) 0.0015(15)
C40 0.0231(19) 0.0299(19) 0.0250(16) 0.0004(16) 0.0040(15) 0.0001(16)
C41 0.027(2) 0.040(2) 0.0267(18) -0.0022(17) 0.0009(16) 0.0138(17)
C42 0.046(2) 0.031(2) 0.0295(19) -0.0045(17) -0.0016(18) 0.0158(19)
C43 0.049(2) 0.0218(19) 0.039(2) -0.0039(16) 0.0016(19) 0.0031(18)
C44 0.026(2) 0.0264(19) 0.0373(19) -0.0028(17) 0.0008(16) -0.0004(16)

loop_
_atom_type_symbol
_atom_type_description
_atom_type_scat_dispersion_real
_atom_type_scat_dispersion_imag
_atom_type_scat_source
C C 0.0033 0.0016 'International Tables Vol C Tables 4.2.6.8 and 6.1.1.4'
H H 0.0000 0.0000 'International Tables Vol C Tables 4.2.6.8 and 6.1.1.4'
N N 0.0061 0.0033 'International Tables Vol C Tables 4.2.6.8 and 6.1.1.4'
O O 0.0106 0.0060 'International Tables Vol C Tables 4.2.6.8 and 6.1.1.4'

loop_
_geom_angle_atom_site_label_1
_geom_angle_atom_site_label_2
_geom_angle_atom_site_label_3
_geom_angle
_geom_angle_site_symmetry_1
_geom_angle_site_symmetry_3
_geom_angle_publ_flag
C1 O1 C5 116.3(3) . . ?
C39 N1 C33 120.1(3) . . ?
C39 N1 C18 121.4(3) . . ?
C33 N1 C18 117.4(3) . . ?
O2 C1 O1 123.7(3) . . ?
O2 C1 C2 125.9(3) . . ?
O1 C1 C2 110.4(3) . . ?
C3 C2 C1 118.1(3) . . ?
C3 C2 C4 126.1(3) . . ?
C1 C2 C4 115.7(3) . . ?
C2 C3 C7 131.5(3) . . ?
C2 C3 H3 114.2 . . ?
C7 C3 H3 114.2 . . ?
C4 O3 C6 115.5(3) . . ?
O4 C4 O3 123.9(3) . . ?
O4 C4 C2 124.8(3) . . ?
O3 C4 C2 111.2(3) . . ?
O1 C5 H5A 109.5 . . ?
O1 C5 H5B 109.5 . . ?
H5A C5 H5B 109.5 . . ?
O1 C5 H5C 109.5 . . ?
H5A C5 H5C 109.5 . . ?
H5B C5 H5C 109.5 . . ?
O3 C6 H6A 109.5 . . ?
O3 C6 H6B 109.5 . . ?
H6A C6 H6B 109.5 . . ?
O3 C6 H6C 109.5 . . ?
H6A C6 H6C 109.5 . . ?
H6B C6 H6C 109.5 . . ?
C12 C7 C8 117.4(3) . . ?
C12 C7 C3 123.7(3) . . ?
C8 C7 C3 118.9(3) . . ?
C9 C8 C7 119.3(3) . . ?
C9 C8 C21 117.1(3) . . ?
C7 C8 C21 123.6(3) . . ?
C8 C9 C10 123.4(3) . . ?
C8 C9 H9 118.3 . . ?
C10 C9 H9 118.3 . . ?
C9 C10 C11 117.6(3) . . ?
C9 C10 C13 119.3(3) . . ?
C11 C10 C13 123.0(3) . . ?
C12 C11 C10 118.7(3) . . ?
C12 C11 C27 119.0(3) . . ?
C10 C11 C27 122.3(3) . . ?
C11 C12 C7 123.5(3) . . ?
C11 C12 H12 118.3 . . ?
C7 C12 H12 118.3 . . ?
C14 C13 C10 123.2(3) . . ?
C14 C13 H13 118.4 . . ?
C10 C13 H13 118.4 . . ?
C13 C14 C15 128.0(3) . . ?
C13 C14 H14 116.0 . . ?
C15 C14 H14 116.0 . . ?
C20 C15 C16 117.2(3) . . ?
C20 C15 C14 123.1(3) . . ?
C16 C15 C14 119.7(3) . . ?
C17 C16 C15 121.3(3) . . ?
C17 C16 H16 119.3 . . ?
C15 C16 H16 119.3 . . ?
C16 C17 C18 121.0(3) . . ?
C16 C17 H17 119.5 . . ?
C18 C17 H17 119.5 . . ?
C17 C18 C19 118.5(3) . . ?
C17 C18 N1 120.1(3) . . ?
C19 C18 N1 121.4(3) . . ?
C20 C19 C18 120.2(3) . . ?
C20 C19 H19 119.9 . . ?
C18 C19 H19 119.9 . . ?
C19 C20 C15 121.8(3) . . ?
C19 C20 H20 119.1 . . ?
C15 C20 H20 119.1 . . ?
C22 C21 C26 118.9(3) . . ?
C22 C21 C8 121.0(3) . . ?
C26 C21 C8 119.9(3) . . ?
C23 C22 C21 120.2(3) . . ?
C23 C22 H22 119.9 . . ?
C21 C22 H22 119.9 . . ?
C24 C23 C22 120.0(3) . . ?
C24 C23 H23 120.0 . . ?
C22 C23 H23 120.0 . . ?
C25 C24 C23 120.4(3) . . ?
C25 C24 H24 119.8 . . ?
C23 C24 H24 119.8 . . ?
C24 C25 C26 119.6(4) . . ?
C24 C25 H25 120.2 . . ?
C26 C25 H25 120.2 . . ?
C25 C26 C21 120.8(3) . . ?
C25 C26 H26 119.6 . . ?
C21 C26 H26 119.6 . . ?
C28 C27 C32 118.4(3) . . ?
C28 C27 C11 120.9(3) . . ?
C32 C27 C11 120.6(3) . . ?
C29 C28 C27 121.1(3) . . ?
C29 C28 H28 119.5 . . ?
C27 C28 H28 119.5 . . ?
C28 C29 C30 120.0(3) . . ?
C28 C29 H29 120.0 . . ?
C30 C29 H29 120.0 . . ?
C31 C30 C29 119.8(3) . . ?
C31 C30 H30 120.1 . . ?
C29 C30 H30 120.1 . . ?
C30 C31 C32 120.3(3) . . ?
C30 C31 H31 119.9 . . ?
C32 C31 H31 119.9 . . ?
C31 C32 C27 120.5(3) . . ?
C31 C32 H32 119.8 . . ?
C27 C32 H32 119.8 . . ?
C38 C33 C34 118.8(3) . . ?
C38 C33 N1 121.2(3) . . ?
C34 C33 N1 120.0(3) . . ?
C35 C34 C33 120.1(3) . . ?
C35 C34 H34 119.9 . . ?
C33 C34 H34 119.9 . . ?
C36 C35 C34 121.0(3) . . ?
C36 C35 H35 119.5 . . ?
C34 C35 H35 119.5 . . ?
C35 C36 C37 119.0(3) . . ?
C35 C36 H36 120.5 . . ?
C37 C36 H36 120.5 . . ?
C36 C37 C38 120.8(3) . . ?
C36 C37 H37 119.6 . . ?
C38 C37 H37 119.6 . . ?
C37 C38 C33 120.3(3) . . ?
C37 C38 H38 119.8 . . ?
C33 C38 H38 119.8 . . ?
C40 C39 C44 118.7(3) . . ?
C40 C39 N1 121.0(3) . . ?
C44 C39 N1 120.3(3) . . ?
C41 C40 C39 120.4(4) . . ?
C41 C40 H40 119.8 . . ?
C39 C40 H40 119.8 . . ?
C42 C41 C40 120.7(3) . . ?
C42 C41 H41 119.7 . . ?
C40 C41 H41 119.7 . . ?
C41 C42 C43 119.3(4) . . ?
C41 C42 H42 120.3 . . ?
C43 C42 H42 120.3 . . ?
C42 C43 C44 120.9(4) . . ?
C42 C43 H43 119.5 . . ?
C44 C43 H43 119.5 . . ?
C43 C44 C39 120.0(3) . . ?
C43 C44 H44 120.0 . . ?
C39 C44 H44 120.0 . . ?

loop_
_geom_bond_atom_site_label_1
_geom_bond_atom_site_label_2
_geom_bond_distance
_geom_bond_site_symmetry_2
_geom_bond_publ_flag
O1 C1 1.337(4) . ?
O1 C5 1.451(4) . ?
N1 C39 1.418(4) . ?
N1 C33 1.419(4) . ?
N1 C18 1.421(4) . ?
C1 O2 1.206(4) . ?
C1 C2 1.482(5) . ?
C2 C3 1.342(4) . ?
C2 C4 1.492(5) . ?
C3 C7 1.463(5) . ?
C3 H3 0.9500 . ?
O3 C4 1.332(4) . ?
O3 C6 1.451(4) . ?
C4 O4 1.204(4) . ?
C5 H5A 0.9800 . ?
C5 H5B 0.9800 . ?
C5 H5C 0.9800 . ?
C6 H6A 0.9800 . ?
C6 H6B 0.9800 . ?
C6 H6C 0.9800 . ?
C7 C12 1.399(4) . ?
C7 C8 1.408(4) . ?
C8 C9 1.388(4) . ?
C8 C21 1.497(4) . ?
C9 C10 1.397(4) . ?
C9 H9 0.9500 . ?
C10 C11 1.413(4) . ?
C10 C13 1.465(5) . ?
C11 C12 1.396(4) . ?
C11 C27 1.486(4) . ?
C12 H12 0.9500 . ?
C13 C14 1.338(4) . ?
C13 H13 0.9500 . ?
C14 C15 1.458(5) . ?
C14 H14 0.9500 . ?
C15 C20 1.395(4) . ?
C15 C16 1.405(4) . ?
C16 C17 1.378(4) . ?
C16 H16 0.9500 . ?
C17 C18 1.392(5) . ?
C17 H17 0.9500 . ?
C18 C19 1.401(4) . ?
C19 C20 1.385(4) . ?
C19 H19 0.9500 . ?
C20 H20 0.9500 . ?
C21 C22 1.386(5) . ?
C21 C26 1.386(5) . ?
C22 C23 1.384(5) . ?
C22 H22 0.9500 . ?
C23 C24 1.377(5) . ?
C23 H23 0.9500 . ?
C24 C25 1.374(5) . ?
C24 H24 0.9500 . ?
C25 C26 1.381(5) . ?
C25 H25 0.9500 . ?
C26 H26 0.9500 . ?
C27 C28 1.393(4) . ?
C27 C32 1.396(4) . ?
C28 C29 1.382(5) . ?
C28 H28 0.9500 . ?
C29 C30 1.385(5) . ?
C29 H29 0.9500 . ?
C30 C31 1.384(5) . ?
C30 H30 0.9500 . ?
C31 C32 1.387(5) . ?
C31 H31 0.9500 . ?
C32 H32 0.9500 . ?
C33 C38 1.389(4) . ?
C33 C34 1.389(4) . ?
C34 C35 1.382(5) . ?
C34 H34 0.9500 . ?
C35 C36 1.375(5) . ?
C35 H35 0.9500 . ?
C36 C37 1.378(5) . ?
C36 H36 0.9500 . ?
C37 C38 1.378(5) . ?
C37 H37 0.9500 . ?
C38 H38 0.9500 . ?
C39 C40 1.390(5) . ?
C39 C44 1.398(5) . ?
C40 C41 1.387(5) . ?
C40 H40 0.9500 . ?
C41 C42 1.373(5) . ?
C41 H41 0.9500 . ?
C42 C43 1.381(5) . ?
C42 H42 0.9500 . ?
C43 C44 1.384(5) . ?
C43 H43 0.9500 . ?
C44 H44 0.9500 . ?
